data_1520932
loop_
_publ_author_name
'Chacon, C.'
'Isnard, O.'

_publ_section_title
;
 Structure of Nd~2~Fe~14-x~Si~x~BHy measured by neutron diffraction
;
_journal_issue 5
_journal_name_full 'Journal of Applied Physics'
_journal_page_first 2342
_journal_page_last 2348
_journal_paper_doi 10.1063/1.1286134
_journal_volume 88
_journal_year 2000
_chemical_formula_sum 'B Fe12.05 H1.83 Nd2 Si1.95'
_chemical_name_systematic 'Nd2 Fe12.05 Si1.95 B H1.83'
_space_group_IT_number 136
_symmetry_space_group_name_Hall '-P 4n 2n'
_symmetry_space_group_name_H-M 'P 42/m n m'
_cell_angle_alpha 90
_cell_angle_beta 90
_cell_angle_gamma 90
_cell_formula_units_Z 4
_cell_length_a 8.798
_cell_length_b 8.798
_cell_length_c 12.158
_cell_volume 941.088
_citation_journal_id_ASTM JAPIAU
_cod_data_source_file Chacon_JAPIAU_2000_1450.cif
_cod_data_source_block H1.83B1Fe12.05Nd2Si1.95
_cod_original_cell_volume 941.0877
_cod_original_formula_sum 'H1.83 B1 Fe12.05 Nd2 Si1.95'
_cod_database_code 1520932

loop_
_symmetry_equiv_pos_as_xyz
x,y,z
-y+1/2,x+1/2,z+1/2
-x,-y,z
y+1/2,-x+1/2,z+1/2
x+1/2,-y+1/2,-z+1/2
y,x,-z
-x+1/2,y+1/2,-z+1/2
-y,-x,-z
-x,-y,-z
y-1/2,-x-1/2,-z-1/2
x,y,-z
-y-1/2,x-1/2,-z-1/2
-x-1/2,y-1/2,z-1/2
-y,-x,z
x-1/2,-y-1/2,z-1/2
y,x,z

loop_
_atom_site_label
_atom_site_type_symbol
_atom_site_fract_x
_atom_site_fract_y
_atom_site_fract_z
_atom_site_occupancy
_atom_site_U_iso_or_equiv
Si1 Si 0 0.5 0 0.59 0.0
Fe5 Fe 0.7254 0.0674 0.3699 1 0.0
Fe4 Fe 0.1827 0.1827 0.2539 1 0.0
Fe3 Fe 0.4001 0.4001 0.2955 0.62 0.0
Fe1 Fe 0 0.5 0 0.41 0.0
Nd1 Nd 0.2753 0.7247 0 1 0.0
H4 H 0.5 0.5 0.622 0.03 0.0
H3 H 0.4697 0.1828 0.5409 0.15 0.0
Si6 Si 0.4646 0.138 0.3243 0.15 0.0
H1 H 0.3992 0.3992 0.5682 0.4 0.0
Fe2 Fe 0 0 0.3829 1 0.0
H2 H 0.442 0.2895 0.591 0.1 0.0
Fe6 Fe 0.4646 0.138 0.3243 0.85 0.0
B1 B 0.3735 0.3735 0 1 0.0
Si2 Si 0.4001 0.4001 0.2955 0.38 0.0
Nd2 Nd 0.1442 0.1442 0 1 0.0
